data_7243734
loop_
_publ_author_name
'Garc\'ia-Santos, Isabel'
'Casti\~neiras, Alfonso'
'Mahmoudi, Ghodrat'
'Babashkina, Maria G.'
'Zangrando, Ennio'
'Gomila, Rosa M.'
'Frontera, Antonio'
'Safin, Damir A.'

_publ_section_title
;
 Lead(ii) supramolecular structures formed through a cooperative influence
 of the hydrazinecarbothioamide derived and ancillary ligands
;
_journal_issue 2
_journal_name_full CrystEngComm
_journal_page_first 368
_journal_page_last 378
_journal_paper_doi 10.1039/D1CE01251G
_journal_volume 24
_journal_year 2022
_chemical_formula_moiety 'C14 H16 N10 Pb2 S2, 2(N O3),2(C H4 O)'
_chemical_formula_sum 'C16 H24 N12 O8 Pb2 S2'
_chemical_formula_weight 990.97
_space_group_crystal_system triclinic
_space_group_IT_number 2
_space_group_name_Hall '-P 1'
_space_group_name_H-M_alt 'P -1'
_atom_sites_solution_hydrogens mixed
_audit_creation_method SHELXL-2018/3
_audit_update_record
;
2021-08-28 deposited with the CCDC.	2021-10-13 downloaded from the CCDC.
;
_cell_angle_alpha 61.1550(10)
_cell_angle_beta 87.596(2)
_cell_angle_gamma 71.4330(10)
_cell_formula_units_Z 1
_cell_length_a 7.0314(3)
_cell_length_b 10.5042(4)
_cell_length_c 10.5476(4)
_cell_measurement_reflns_used 9426
_cell_measurement_temperature 100(2)
_cell_measurement_theta_max 30.55
_cell_measurement_theta_min 3.08
_cell_volume 640.99(4)
_computing_cell_refinement 'APEX3 Software (Bruker, 2019)'
_computing_data_collection 'APEX3 Software (Bruker, 2019)'
_computing_data_reduction 'APEX3 Software (Bruker, 2019)'
_computing_structure_refinement 'SHELXL-2018/3 (Sheldrick, 2018)'
_computing_structure_solution 'SHELXS-2013 (Sheldrick, 2013)'
_diffrn_ambient_temperature 100(2)
_diffrn_measured_fraction_theta_full 0.999
_diffrn_measured_fraction_theta_max 0.999
_diffrn_measurement_device_type 'Bruker D8 VENTURE PHOTON III-14'
_diffrn_measurement_method 'omega and phi'
_diffrn_radiation_type MoK\a
_diffrn_radiation_wavelength 0.71073
_diffrn_reflns_av_R_equivalents 0.0293
_diffrn_reflns_av_unetI/netI 0.0202
_diffrn_reflns_Laue_measured_fraction_full 0.999
_diffrn_reflns_Laue_measured_fraction_max 0.999
_diffrn_reflns_limit_h_max 10
_diffrn_reflns_limit_h_min -10
_diffrn_reflns_limit_k_max 14
_diffrn_reflns_limit_k_min -14
_diffrn_reflns_limit_l_max 15
_diffrn_reflns_limit_l_min -15
_diffrn_reflns_number 23477
_diffrn_reflns_point_group_measured_fraction_full 0.999
_diffrn_reflns_point_group_measured_fraction_max 0.999
_diffrn_reflns_theta_full 25.242
_diffrn_reflns_theta_max 30.502
_diffrn_reflns_theta_min 2.225
_diffrn_source 'microfocus sealed tube'
_exptl_absorpt_coefficient_mu 13.348
_exptl_absorpt_correction_T_max 1.000
_exptl_absorpt_correction_T_min 0.770
_exptl_absorpt_correction_type multi-scan
_exptl_absorpt_process_details SADABS
_exptl_crystal_colour Yellow
_exptl_crystal_density_diffrn 2.567
_exptl_crystal_description prism
_exptl_crystal_F_000 464
_exptl_crystal_size_max 0.060
_exptl_crystal_size_mid 0.050
_exptl_crystal_size_min 0.030
_refine_diff_density_max 1.408
_refine_diff_density_min -1.875
_refine_diff_density_rms 0.125
_refine_ls_extinction_method none
_refine_ls_goodness_of_fit_ref 1.062
_refine_ls_hydrogen_treatment mixed
_refine_ls_matrix_type full
_refine_ls_number_parameters 196
_refine_ls_number_reflns 3898
_refine_ls_number_restraints 2
_refine_ls_restrained_S_all 1.066
_refine_ls_R_factor_all 0.0178
_refine_ls_R_factor_gt 0.0161
_refine_ls_shift/su_max 0.001
_refine_ls_shift/su_mean 0.000
_refine_ls_structure_factor_coef Fsqd
_refine_ls_weighting_details 'w=1/[\s^2^(Fo^2^)+(0.0165P)^2^+0.9826P] where P=(Fo^2^+2Fc^2^)/3'
_refine_ls_weighting_scheme calc
_refine_ls_wR_factor_gt 0.0375
_refine_ls_wR_factor_ref 0.0381
_reflns_Friedel_coverage 0.000
_reflns_number_gt 3714
_reflns_number_total 3898
_reflns_threshold_expression 'I > 2\s(I)'
_cod_data_source_file d1ce01251g1.cif
_cod_data_source_block 1
_cod_depositor_comments 'Adding full bibliography for 7243734--7243737.cif.'
_cod_database_code 7243734
_shelx_shelxl_version_number 2018/3
_shelx_space_group_comment
;
The symmetry employed for this shelxl refinement is uniquely defined
by the following loop, which should always be used as a source of
symmetry information in preference to the above space-group names.
They are only intended as comments.
;
_shelx_estimated_absorpt_t_min 0.501
_shelx_estimated_absorpt_t_max 0.690

loop_
_space_group_symop_operation_xyz
'x, y, z'
'-x, -y, -z'

loop_
_atom_site_label
_atom_site_type_symbol
_atom_site_fract_x
_atom_site_fract_y
_atom_site_fract_z
_atom_site_U_iso_or_equiv
_atom_site_adp_type
_atom_site_occupancy
_atom_site_site_symmetry_order
_atom_site_calc_flag
_atom_site_refinement_flags_posn
_atom_site_refinement_flags_adp
_atom_site_refinement_flags_occupancy
_atom_site_disorder_assembly
_atom_site_disorder_group
Pb Pb 0.72963(2) -0.04971(2) 0.66246(2) 0.01229(3) Uani 1 1 d . . . . .
S1 S 0.69190(9) -0.12804(7) 0.44326(7) 0.01361(11) Uani 1 1 d . . . . .
N1 N 0.7061(3) 0.2040(3) 0.6424(2) 0.0144(4) Uani 1 1 d . . . . .
N2 N 0.7907(3) 0.1366(3) 0.4279(2) 0.0134(4) Uani 1 1 d . . . . .
N3 N 0.8428(4) 0.1108(3) 0.3104(2) 0.0159(4) Uani 1 1 d . . . . .
N4 N 0.8244(4) -0.0137(3) 0.1877(3) 0.0211(5) Uani 1 1 d . . . . .
H14A H 0.805(6) -0.090(4) 0.184(4) 0.025 Uiso 1 1 d . U . . .
H14B H 0.877(6) 0.044(5) 0.126(4) 0.025 Uiso 1 1 d . U . . .
N5 N 0.8539(4) 0.3659(3) 0.2800(3) 0.0166(4) Uani 1 1 d . . . . .
H15A H 0.872(5) 0.351(4) 0.207(4) 0.020 Uiso 1 1 d . U . . .
H15B H 0.856(5) 0.447(4) 0.268(4) 0.020 Uiso 1 1 d . U . . .
C1 C 0.6604(4) 0.2315(3) 0.7537(3) 0.0174(5) Uani 1 1 d . . . . .
H1 H 0.620813 0.154852 0.838885 0.021 Uiso 1 1 d R U . . .
C2 C 0.6703(4) 0.3621(3) 0.7510(3) 0.0192(5) Uani 1 1 d . . . . .
H2 H 0.630325 0.376588 0.829287 0.023 Uiso 1 1 d R U . . .
C3 C 0.7299(4) 0.4675(3) 0.6293(3) 0.0204(5) Uani 1 1 d . . . . .
H3 H 0.734232 0.556830 0.633349 0.025 Uiso 1 1 d R U . . .
C4 C 0.7754(4) 0.4406(3) 0.5131(3) 0.0172(5) Uani 1 1 d . . . . .
H4 H 0.811792 0.511747 0.431406 0.021 Uiso 1 1 d R U . . .
C5 C 0.7609(4) 0.3066(3) 0.5234(3) 0.0125(4) Uani 1 1 d . . . . .
C6 C 0.8034(4) 0.2678(3) 0.4046(3) 0.0126(4) Uani 1 1 d . . . . .
C7 C 0.7943(4) 0.0016(3) 0.3072(3) 0.0142(5) Uani 1 1 d . . . . .
N6 N 0.9004(4) 0.7312(3) 0.0550(3) 0.0197(5) Uani 1 1 d . . . . .
O1 O 0.8756(3) 0.8715(2) -0.0282(2) 0.0213(4) Uani 1 1 d . . . . .
O2 O 0.8297(4) 0.6909(3) 0.1740(2) 0.0258(5) Uani 1 1 d . . . . .
O3 O 1.0039(6) 0.6321(3) 0.0201(3) 0.0251(6) Uani 0.832(4) 1 d . . P A 1
O3B O 0.928(3) 0.644(2) 0.003(2) 0.027(4) Uiso 0.168(4) 1 d . . P A 2
O4 O 0.6536(6) 0.6526(5) -0.1837(4) 0.0498(8) Uiso 0.832(4) 1 d D . P A 1
H4A H 0.771990 0.588571 -0.153299 0.075 Uiso 0.832(4) 1 calc R U P A 1
C8 C 0.5534(9) 0.6403(7) -0.0697(6) 0.0498(8) Uiso 0.832(4) 1 d D . P A 1
H8A H 0.591996 0.531322 0.005933 0.075 Uiso 0.832(4) 1 calc R U P A 1
H8B H 0.407375 0.681989 -0.101774 0.075 Uiso 0.832(4) 1 calc R U P A 1
H8C H 0.587554 0.698756 -0.029965 0.075 Uiso 0.832(4) 1 calc R U P A 1
O5 O 0.643(3) 0.455(2) -0.0009(19) 0.0498(8) Uiso 0.168(4) 1 d D . P A -2
H5 H 0.758905 0.427861 -0.024343 0.075 Uiso 0.168(4) 1 d R U P A -2
C9 C 0.506(4) 0.545(3) -0.142(2) 0.0498(8) Uiso 0.168(4) 1 d D . P A -2
H9A H 0.455808 0.654492 -0.169763 0.075 Uiso 0.168(4) 1 calc R U P A -2
H9B H 0.391856 0.507697 -0.130488 0.075 Uiso 0.168(4) 1 calc R U P A -2
H9C H 0.580866 0.531647 -0.217589 0.075 Uiso 0.168(4) 1 calc R U P A -2

loop_
_atom_site_aniso_label
_atom_site_aniso_U_11
_atom_site_aniso_U_22
_atom_site_aniso_U_33
_atom_site_aniso_U_23
_atom_site_aniso_U_13
_atom_site_aniso_U_12
Pb 0.01461(5) 0.01224(5) 0.01209(5) -0.00596(3) 0.00412(3) -0.00748(3)
S1 0.0144(3) 0.0138(3) 0.0166(3) -0.0090(2) 0.0052(2) -0.0077(2)
N1 0.0139(10) 0.0139(10) 0.0176(10) -0.0083(8) 0.0047(8) -0.0068(8)
N2 0.0148(10) 0.0152(10) 0.0139(10) -0.0082(8) 0.0046(8) -0.0083(8)
N3 0.0221(11) 0.0190(11) 0.0141(10) -0.0107(9) 0.0077(8) -0.0127(9)
N4 0.0295(13) 0.0263(13) 0.0206(12) -0.0162(10) 0.0118(10) -0.0190(11)
N5 0.0230(11) 0.0144(11) 0.0145(10) -0.0063(9) 0.0048(9) -0.0105(9)
C1 0.0189(12) 0.0163(12) 0.0189(12) -0.0095(10) 0.0059(10) -0.0074(10)
C2 0.0226(13) 0.0170(13) 0.0206(13) -0.0117(11) 0.0058(10) -0.0062(10)
C3 0.0229(13) 0.0163(13) 0.0261(14) -0.0132(11) 0.0043(11) -0.0073(11)
C4 0.0193(12) 0.0149(12) 0.0188(12) -0.0073(10) 0.0044(10) -0.0092(10)
C5 0.0102(10) 0.0119(11) 0.0153(11) -0.0067(9) 0.0011(8) -0.0038(9)
C6 0.0115(10) 0.0122(11) 0.0142(11) -0.0061(9) 0.0017(8) -0.0052(9)
C7 0.0148(11) 0.0159(12) 0.0139(11) -0.0076(9) 0.0039(9) -0.0074(9)
N6 0.0313(13) 0.0162(11) 0.0157(11) -0.0084(9) 0.0053(9) -0.0122(10)
O1 0.0347(11) 0.0146(9) 0.0180(9) -0.0083(8) 0.0096(8) -0.0131(8)
O2 0.0437(13) 0.0247(11) 0.0163(9) -0.0097(8) 0.0124(9) -0.0225(10)
O3 0.0329(19) 0.0187(14) 0.0260(15) -0.0154(12) 0.0025(14) -0.0044(13)

loop_
_atom_type_symbol
_atom_type_description
_atom_type_scat_dispersion_real
_atom_type_scat_dispersion_imag
_atom_type_scat_source
C C 0.0033 0.0016 'International Tables Vol C Tables 4.2.6.8 and 6.1.1.4'
H H 0.0000 0.0000 'International Tables Vol C Tables 4.2.6.8 and 6.1.1.4'
N N 0.0061 0.0033 'International Tables Vol C Tables 4.2.6.8 and 6.1.1.4'
O O 0.0106 0.0060 'International Tables Vol C Tables 4.2.6.8 and 6.1.1.4'
Pb Pb -3.3944 10.1111 'International Tables Vol C Tables 4.2.6.8 and 6.1.1.4'
S S 0.1246 0.1234 'International Tables Vol C Tables 4.2.6.8 and 6.1.1.4'

loop_
_geom_angle_atom_site_label_1
_geom_angle_atom_site_label_2
_geom_angle_atom_site_label_3
_geom_angle
_geom_angle_site_symmetry_1
_geom_angle_site_symmetry_3
_geom_angle_publ_flag
N2 Pb N1 65.30(7) . . ?
N2 Pb S1 68.81(5) . . ?
N1 Pb S1 131.01(5) . . ?
N2 Pb N3 74.65(7) . 2_756 ?
N1 Pb N3 84.27(7) . 2_756 ?
S1 Pb N3 99.57(4) . 2_756 ?
N2 Pb S1 85.45(5) . 2_656 ?
N1 Pb S1 78.06(5) . 2_656 ?
S1 Pb S1 82.232(19) . 2_656 ?
N3 Pb S1 157.62(5) 2_756 2_656 ?
N2 Pb O4 143.24(9) . 1_546 ?
N1 Pb O4 150.08(9) . 1_546 ?
S1 Pb O4 74.59(7) . 1_546 ?
N3 Pb O4 108.93(9) 2_756 1_546 ?
S1 Pb O4 93.12(8) 2_656 1_546 ?
N2 Pb O1 128.85(6) . 1_546 ?
N1 Pb O1 74.36(6) . 1_546 ?
S1 Pb O1 153.13(4) . 1_546 ?
N3 Pb O1 71.20(6) 2_756 1_546 ?
S1 Pb O1 116.12(4) 2_656 1_546 ?
O4 Pb O1 84.48(8) 1_546 1_546 ?
C7 S1 Pb 98.04(9) . . ?
C7 S1 Pb 98.29(9) . 2_656 ?
Pb S1 Pb 97.768(19) . 2_656 ?
C1 N1 C5 119.6(2) . . ?
C1 N1 Pb 121.37(17) . . ?
C5 N1 Pb 118.66(16) . . ?
C6 N2 N3 111.8(2) . . ?
C6 N2 Pb 122.16(17) . . ?
N3 N2 Pb 125.47(15) . . ?
C7 N3 N2 116.8(2) . . ?
C7 N4 H14A 120(2) . . ?
C7 N4 H14B 116(3) . . ?
H14A N4 H14B 123(4) . . ?
C6 N5 H15A 123(2) . . ?
C6 N5 H15B 120(3) . . ?
H15A N5 H15B 117(3) . . ?
N1 C1 C2 122.0(3) . . ?
N1 C1 H1 117.8 . . ?
C2 C1 H1 120.2 . . ?
C1 C2 C3 118.8(3) . . ?
C1 C2 H2 117.6 . . ?
C3 C2 H2 123.5 . . ?
C2 C3 C4 119.5(2) . . ?
C2 C3 H3 115.3 . . ?
C4 C3 H3 125.2 . . ?
C3 C4 C5 118.5(2) . . ?
C3 C4 H4 119.5 . . ?
C5 C4 H4 122.0 . . ?
N1 C5 C4 121.6(2) . . ?
N1 C5 C6 115.6(2) . . ?
C4 C5 C6 122.8(2) . . ?
N2 C6 N5 122.9(2) . . ?
N2 C6 C5 117.5(2) . . ?
N5 C6 C5 119.5(2) . . ?
N3 C7 N4 117.4(2) . . ?
N3 C7 S1 126.8(2) . . ?
N4 C7 S1 115.84(19) . . ?
O3B N6 O2 117.0(9) . . ?
O3B N6 O1 119.2(9) . . ?
O2 N6 O1 119.2(2) . . ?
O2 N6 O3 121.3(3) . . ?
O1 N6 O3 119.5(3) . . ?
C8 O4 H4A 109.5 . . ?
O4 C8 H8A 109.5 . . ?
O4 C8 H8B 109.5 . . ?
H8A C8 H8B 109.5 . . ?
O4 C8 H8C 109.5 . . ?
H8A C8 H8C 109.5 . . ?
H8B C8 H8C 109.5 . . ?
C9 O5 H5 104.1 . . ?
O5 C9 H9A 109.5 . . ?
O5 C9 H9B 109.5 . . ?
H9A C9 H9B 109.5 . . ?
O5 C9 H9C 109.5 . . ?
H9A C9 H9C 109.5 . . ?
H9B C9 H9C 109.5 . . ?

loop_
_geom_bond_atom_site_label_1
_geom_bond_atom_site_label_2
_geom_bond_distance
_geom_bond_site_symmetry_2
_geom_bond_publ_flag
Pb N2 2.431(2) . ?
Pb N1 2.521(2) . ?
Pb S1 2.8495(6) . ?
Pb N3 2.863(2) 2_756 ?
Pb S1 2.8738(6) 2_656 ?
Pb O4 2.965(4) 1_546 ?
Pb O1 3.085(2) 1_546 ?
S1 C7 1.756(3) . ?
N1 C1 1.341(3) . ?
N1 C5 1.343(3) . ?
N2 C6 1.310(3) . ?
N2 N3 1.402(3) . ?
N3 C7 1.312(3) . ?
N4 C7 1.346(3) . ?
N4 H14A 0.86(4) . ?
N4 H14B 0.82(4) . ?
N5 C6 1.343(3) . ?
N5 H15A 0.86(4) . ?
N5 H15B 0.81(4) . ?
C1 C2 1.383(4) . ?
C1 H1 0.9782 . ?
C2 C3 1.388(4) . ?
C2 H2 0.9267 . ?
C3 C4 1.389(4) . ?
C3 H3 0.9691 . ?
C4 C5 1.395(3) . ?
C4 H4 0.9216 . ?
C5 C6 1.487(3) . ?
N6 O3B 1.240(19) . ?
N6 O2 1.254(3) . ?
N6 O1 1.254(3) . ?
N6 O3 1.271(4) . ?
O4 C8 1.340(6) . ?
O4 H4A 0.8400 . ?
C8 H8A 0.9800 . ?
C8 H8B 0.9800 . ?
C8 H8C 0.9800 . ?
O5 C9 1.487(17) . ?
O5 H5 0.8400 . ?
C9 H9A 0.9800 . ?
C9 H9B 0.9800 . ?
C9 H9C 0.9800 . ?

loop_
_geom_torsion_atom_site_label_1
_geom_torsion_atom_site_label_2
_geom_torsion_atom_site_label_3
_geom_torsion_atom_site_label_4
_geom_torsion
_geom_torsion_site_symmetry_1
_geom_torsion_site_symmetry_2
_geom_torsion_site_symmetry_3
_geom_torsion_site_symmetry_4
_geom_torsion_publ_flag
C6 N2 N3 C7 -165.7(2) . . . . ?
Pb N2 N3 C7 22.5(3) . . . . ?
C5 N1 C1 C2 -0.9(4) . . . . ?
Pb N1 C1 C2 172.2(2) . . . . ?
N1 C1 C2 C3 -0.1(4) . . . . ?
C1 C2 C3 C4 0.8(4) . . . . ?
C2 C3 C4 C5 -0.5(4) . . . . ?
C1 N1 C5 C4 1.2(4) . . . . ?
Pb N1 C5 C4 -172.04(19) . . . . ?
C1 N1 C5 C6 -178.5(2) . . . . ?
Pb N1 C5 C6 8.3(3) . . . . ?
C3 C4 C5 N1 -0.5(4) . . . . ?
C3 C4 C5 C6 179.1(2) . . . . ?
N3 N2 C6 N5 2.1(4) . . . . ?
Pb N2 C6 N5 174.18(19) . . . . ?
N3 N2 C6 C5 -177.4(2) . . . . ?
Pb N2 C6 C5 -5.3(3) . . . . ?
N1 C5 C6 N2 -2.3(3) . . . . ?
C4 C5 C6 N2 178.0(2) . . . . ?
N1 C5 C6 N5 178.2(2) . . . . ?
C4 C5 C6 N5 -1.4(4) . . . . ?
N2 N3 C7 N4 173.3(2) . . . . ?
N2 N3 C7 S1 -6.4(4) . . . . ?
Pb S1 C7 N3 -7.8(3) . . . . ?
Pb S1 C7 N3 91.3(2) 2_656 . . . ?
Pb S1 C7 N4 172.5(2) . . . . ?
Pb S1 C7 N4 -88.4(2) 2_656 . . . ?
